data_7056790
loop_
_publ_author_name
'Wang, Ting-Ting'
'Su, Yu-Ming'
'Jiao, Cheng-Qi'
'Cai, Xiao-Ou'
'Sun, Hong-Mei'
'Zhu, Yan-Yu'
'Sun, Zhen-Gang'

_publ_section_title
;
 Lanthanide oxalatophosphonates with two types of layered structures:
 syntheses, structures, luminescence and magnetic properties
;
_journal_issue 2
_journal_name_full 'New Journal of Chemistry'
_journal_page_first 1235
_journal_paper_doi 10.1039/C7NJ03690F
_journal_volume 42
_journal_year 2018
_chemical_formula_sum 'C18 H30 La2 N2 O20 P2'
_chemical_formula_weight 934.20
_space_group_crystal_system triclinic
_space_group_IT_number 2
_space_group_name_Hall '-P 1'
_space_group_name_H-M_alt 'P -1'
_symmetry_space_group_name_Hall '-P 1'
_symmetry_space_group_name_H-M 'P -1'
_atom_sites_solution_hydrogens difmap
_atom_sites_solution_primary direct
_atom_sites_solution_secondary difmap
_audit_creation_method SHELXL-2014/7
_audit_update_record
;
2016-09-09 deposited with the CCDC.
2017-12-08 downloaded from the CCDC.
;
_cell_angle_alpha 90.315(3)
_cell_angle_beta 97.970(3)
_cell_angle_gamma 93.548(3)
_cell_formula_units_Z 2
_cell_length_a 6.3565(16)
_cell_length_b 13.069(3)
_cell_length_c 17.040(4)
_cell_measurement_reflns_used 2918
_cell_measurement_temperature 295(2)
_cell_measurement_theta_max 28.63
_cell_measurement_theta_min 3.12
_cell_volume 1399.1(6)
_computing_cell_refinement 'Bruker SMART'
_computing_data_collection 'Bruker SMART'
_computing_data_reduction 'Bruker SAINT'
_computing_molecular_graphics 'Bruker SHELXTL'
_computing_publication_material 'Bruker SHELXTL'
_computing_structure_refinement 'SHELXL-2014/7 (Sheldrick, 2014)'
_computing_structure_solution 'SHELXL-2014/7 (Sheldrick, 2014)'
_diffrn_ambient_temperature 295(2)
_diffrn_measured_fraction_theta_full 0.977
_diffrn_measured_fraction_theta_max 0.966
_diffrn_measurement_device_type 'CCD area detector'
_diffrn_measurement_method 'phi and omega scans'
_diffrn_radiation_type MoK\a
_diffrn_radiation_wavelength 0.71073
_diffrn_reflns_av_R_equivalents 0.0354
_diffrn_reflns_av_unetI/netI 0.0668
_diffrn_reflns_Laue_measured_fraction_full 0.977
_diffrn_reflns_Laue_measured_fraction_max 0.966
_diffrn_reflns_limit_h_max 7
_diffrn_reflns_limit_h_min -7
_diffrn_reflns_limit_k_max 16
_diffrn_reflns_limit_k_min -15
_diffrn_reflns_limit_l_max 21
_diffrn_reflns_limit_l_min -10
_diffrn_reflns_number 7711
_diffrn_reflns_point_group_measured_fraction_full 0.977
_diffrn_reflns_point_group_measured_fraction_max 0.966
_diffrn_reflns_theta_full 25.242
_diffrn_reflns_theta_max 26.499
_diffrn_reflns_theta_min 1.960
_diffrn_source 'fine-focus sealed tube'
_exptl_absorpt_coefficient_mu 3.221
_exptl_absorpt_correction_type multi-scan
_exptl_crystal_colour colorless
_exptl_crystal_density_diffrn 2.218
_exptl_crystal_density_method 'not measured'
_exptl_crystal_description plate
_exptl_crystal_F_000 912
_exptl_crystal_size_max 0.400
_exptl_crystal_size_mid 0.160
_exptl_crystal_size_min 0.020
_exptl_transmission_factor_max 0.938
_exptl_transmission_factor_min 0.359
_refine_diff_density_max 1.784
_refine_diff_density_min -1.947
_refine_diff_density_rms 0.200
_refine_ls_extinction_method none
_refine_ls_goodness_of_fit_ref 1.000
_refine_ls_hydrogen_treatment constr
_refine_ls_matrix_type full
_refine_ls_number_parameters 397
_refine_ls_number_reflns 5587
_refine_ls_number_restraints 0
_refine_ls_restrained_S_all 1.000
_refine_ls_R_factor_all 0.0659
_refine_ls_R_factor_gt 0.0433
_refine_ls_shift/su_max 0.001
_refine_ls_shift/su_mean 0.000
_refine_ls_structure_factor_coef Fsqd
_refine_ls_weighting_details 'w=1/[\s^2^(Fo^2^)+(0.0625P)^2^] where P=(Fo^2^+2Fc^2^)/3'
_refine_ls_weighting_scheme calc
_refine_ls_wR_factor_gt 0.1087
_refine_ls_wR_factor_ref 0.1237
_reflns_Friedel_coverage 0.000
_reflns_number_gt 3789
_reflns_number_total 5587
_reflns_threshold_expression 'I > 2\s(I)'
_cod_data_source_file c7nj03690f2.cif
_cod_data_source_block szg242
_cod_depositor_comments 'Adding full bibliography for 7056790--7056794.cif.'
_cod_database_code 7056790
_shelx_shelxl_version_number 2014/7
_shelx_space_group_comment
;
The symmetry employed for this shelxl refinement is uniquely defined
by the following loop, which should always be used as a source of
symmetry information in preference to the above space-group names.
They are only intended as comments.
;
_shelx_estimated_absorpt_t_min 0.359
_shelx_estimated_absorpt_t_max 0.938

loop_
_space_group_symop_operation_xyz
'x, y, z'
'-x, -y, -z'

loop_
_atom_site_label
_atom_site_type_symbol
_atom_site_fract_x
_atom_site_fract_y
_atom_site_fract_z
_atom_site_U_iso_or_equiv
_atom_site_adp_type
_atom_site_occupancy
_atom_site_site_symmetry_order
_atom_site_calc_flag
_atom_site_refinement_flags_posn
_atom_site_refinement_flags_adp
La1 La 0.21815(5) -0.05822(2) 0.42485(2) 0.01321(12) Uani 1 1 d . .
La2 La 0.22111(5) 0.44060(2) 0.42714(2) 0.01290(12) Uani 1 1 d . .
P1 P -0.2611(3) -0.00573(12) 0.35457(11) 0.0177(4) Uani 1 1 d . .
P2 P 0.6545(3) 0.48592(12) 0.35270(10) 0.0159(4) Uani 1 1 d . .
O1 O -0.1118(7) -0.0736(3) 0.3187(3) 0.0214(10) Uani 1 1 d . .
O2 O -0.1498(6) 0.0231(3) 0.4376(3) 0.0225(10) Uani 1 1 d . .
O3 O -0.4872(7) -0.0474(3) 0.3476(3) 0.0216(10) Uani 1 1 d . .
O4 O -0.7993(11) 0.1351(6) -0.0648(4) 0.0643(19) Uani 1 1 d . .
H4D H -0.7276 0.1911 -0.0714 0.097 Uiso 1 1 d R U
O5 O -1.0355(10) 0.1259(5) 0.0194(4) 0.0554(17) Uani 1 1 d . .
O6 O 0.4545(6) 0.4268(3) 0.3124(3) 0.0197(10) Uani 1 1 d . .
O7 O 0.6164(6) 0.5109(3) 0.4371(3) 0.0192(10) Uani 1 1 d . .
O8 O 0.8616(6) 0.4370(3) 0.3470(3) 0.0192(10) Uani 1 1 d . .
O9 O 0.2213(10) 0.6366(5) -0.0764(3) 0.0555(17) Uani 1 1 d . .
H9E H 0.2915 0.5836 -0.0807 0.083 Uiso 1 1 d R U
O10 O -0.0201(10) 0.6310(5) 0.0068(4) 0.0540(17) Uani 1 1 d . .
O11 O 0.0444(6) -0.3958(3) 0.4753(3) 0.0182(9) Uani 1 1 d . .
O12 O 0.2268(7) -0.3937(3) 0.3430(3) 0.0222(10) Uani 1 1 d . .
O13 O 0.0652(7) -0.2248(3) 0.4787(3) 0.0259(11) Uani 1 1 d . .
O14 O 0.2334(7) -0.2244(3) 0.3430(3) 0.0266(11) Uani 1 1 d . .
O15 O 0.2020(7) 0.1065(3) 0.3421(3) 0.0208(10) Uani 1 1 d . .
O16 O 0.4505(7) 0.1135(3) 0.4833(3) 0.0215(10) Uani 1 1 d . .
O17 O 0.1452(7) 0.2716(3) 0.3547(3) 0.0233(11) Uani 1 1 d . .
O18 O 0.4245(7) 0.2839(3) 0.4892(3) 0.0262(11) Uani 1 1 d . .
O1W O 0.9619(10) 0.5933(5) 0.7916(4) 0.063(2) Uani 1 1 d . .
H1WA H 1.0892 0.5805 0.8105 0.094 Uiso 1 1 d R U
H1WB H 0.9644 0.6469 0.7634 0.094 Uiso 1 1 d R U
O2W O 0.0645(12) 0.8837(6) 0.1984(4) 0.085(3) Uani 1 1 d . .
H2WC H 0.0769 0.8702 0.1504 0.102 Uiso 1 1 d R U
H2WA H -0.0599 0.9038 0.2013 0.128 Uiso 1 1 d R U
N1 N -0.4645(8) 0.1113(4) 0.2340(3) 0.0196(12) Uani 1 1 d . .
H1C H -0.5826 0.0860 0.2531 0.024 Uiso 1 1 d R U
N2 N 0.5156(8) 0.6130(4) 0.2286(3) 0.0217(12) Uani 1 1 d . .
H2C H 0.3870 0.5934 0.2425 0.026 Uiso 1 1 d R U
C1 C -0.2800(10) 0.1163(5) 0.3010(4) 0.0232(15) Uani 1 1 d . .
H1A H -0.2986 0.1713 0.3377 0.028 Uiso 1 1 d R U
H1B H -0.1477 0.1323 0.2795 0.028 Uiso 1 1 d R U
C2 C -0.5069(12) 0.2171(5) 0.2031(4) 0.0297(17) Uani 1 1 d . .
H2A H -0.3800 0.2460 0.1831 0.036 Uiso 1 1 d R U
H2B H -0.5347 0.2609 0.2464 0.036 Uiso 1 1 d R U
C3 C -0.4271(13) 0.0414(6) 0.1684(5) 0.0359(19) Uani 1 1 d . .
H3A H -0.4046 -0.0272 0.1888 0.043 Uiso 1 1 d R U
H3B H -0.2983 0.0667 0.1479 0.043 Uiso 1 1 d R U
C4 C -0.6953(12) 0.2137(6) 0.1386(5) 0.038(2) Uani 1 1 d . .
H4A H -0.7168 0.2828 0.1189 0.046 Uiso 1 1 d R U
H4B H -0.8238 0.1888 0.1595 0.046 Uiso 1 1 d R U
C5 C -0.6158(14) 0.0371(6) 0.1039(5) 0.043(2) Uani 1 1 d . .
H5A H -0.7422 0.0074 0.1238 0.052 Uiso 1 1 d R U
H5B H -0.5854 -0.0071 0.0613 0.052 Uiso 1 1 d R U
C6 C -0.6620(13) 0.1438(6) 0.0708(5) 0.0367(19) Uani 1 1 d . .
H6 H -0.5371 0.1718 0.0478 0.044 Uiso 1 1 d R U
C7 C -0.8543(14) 0.1343(6) 0.0075(5) 0.038(2) Uani 1 1 d . .
C8 C 0.6773(10) 0.6098(5) 0.3016(4) 0.0213(14) Uani 1 1 d . .
H8A H 0.6586 0.6657 0.3375 0.026 Uiso 1 1 d R U
H8B H 0.8194 0.6197 0.2863 0.026 Uiso 1 1 d R U
C9 C 0.5010(12) 0.7203(5) 0.1945(5) 0.0312(17) Uani 1 1 d . .
H9A H 0.6359 0.7425 0.1770 0.037 Uiso 1 1 d R U
H9B H 0.4737 0.7681 0.2354 0.037 Uiso 1 1 d R U
C10 C 0.5603(12) 0.5401(6) 0.1652(4) 0.0308(17) Uani 1 1 d . .
H10A H 0.5744 0.4716 0.1868 0.037 Uiso 1 1 d R U
H10B H 0.6938 0.5620 0.1465 0.037 Uiso 1 1 d R U
C11 C 0.3216(13) 0.7189(6) 0.1263(5) 0.0377(19) Uani 1 1 d . .
H11A H 0.3141 0.7877 0.1046 0.045 Uiso 1 1 d R U
H11B H 0.1863 0.7005 0.1450 0.045 Uiso 1 1 d R U
C12 C 0.3762(13) 0.5379(6) 0.0963(5) 0.0390(19) Uani 1 1 d . .
H12A H 0.4037 0.4892 0.0561 0.047 Uiso 1 1 d R U
H12B H 0.2434 0.5149 0.1151 0.047 Uiso 1 1 d R U
C13 C 0.3509(13) 0.6442(6) 0.0612(5) 0.0373(19) Uani 1 1 d . .
H13 H 0.4811 0.6657 0.0388 0.045 Uiso 1 1 d R U
C14 C 0.1620(14) 0.6364(7) -0.0041(5) 0.042(2) Uani 1 1 d . .
C15 C 0.0948(9) -0.3086(5) 0.4485(4) 0.0170(13) Uani 1 1 d . .
C16 C 0.1967(9) -0.3088(5) 0.3726(4) 0.0169(14) Uani 1 1 d . .
C17 C 0.2256(9) 0.1916(4) 0.3783(4) 0.0173(14) Uani 1 1 d . .
C18 C 0.3801(9) 0.1982(4) 0.4576(4) 0.0167(13) Uani 1 1 d . .

loop_
_atom_site_aniso_label
_atom_site_aniso_U_11
_atom_site_aniso_U_22
_atom_site_aniso_U_33
_atom_site_aniso_U_23
_atom_site_aniso_U_13
_atom_site_aniso_U_12
La1 0.0130(2) 0.01065(19) 0.0159(2) -0.00201(15) 0.00022(15) 0.00426(13)
La2 0.0125(2) 0.01066(19) 0.0153(2) -0.00262(15) -0.00039(15) 0.00452(13)
P1 0.0157(8) 0.0193(8) 0.0183(9) -0.0012(7) 0.0011(7) 0.0069(6)
P2 0.0150(8) 0.0180(8) 0.0147(9) -0.0031(7) 0.0005(6) 0.0050(6)
O1 0.021(2) 0.022(2) 0.022(3) 0.000(2) 0.006(2) 0.0053(18)
O2 0.015(2) 0.030(2) 0.021(3) -0.009(2) -0.0027(19) 0.0059(18)
O3 0.015(2) 0.027(2) 0.023(3) 0.000(2) 0.002(2) 0.0054(18)
O4 0.073(5) 0.085(5) 0.032(4) 0.003(4) -0.002(3) 0.010(4)
O5 0.042(4) 0.077(5) 0.044(4) -0.004(4) -0.009(3) 0.011(3)
O6 0.018(2) 0.020(2) 0.021(3) -0.002(2) 0.0004(19) 0.0027(17)
O7 0.018(2) 0.021(2) 0.017(2) -0.005(2) -0.0004(19) 0.0041(17)
O8 0.013(2) 0.025(2) 0.021(2) 0.000(2) 0.0048(19) 0.0080(17)
O9 0.062(4) 0.081(5) 0.025(3) -0.001(3) 0.002(3) 0.027(3)
O10 0.044(4) 0.074(4) 0.041(4) 0.002(3) -0.008(3) 0.010(3)
O11 0.018(2) 0.015(2) 0.021(2) 0.005(2) -0.0001(19) 0.0042(16)
O12 0.025(2) 0.015(2) 0.028(3) -0.001(2) 0.009(2) 0.0066(18)
O13 0.032(3) 0.018(2) 0.030(3) -0.001(2) 0.012(2) 0.0054(19)
O14 0.035(3) 0.016(2) 0.032(3) 0.000(2) 0.012(2) 0.0082(19)
O15 0.024(2) 0.012(2) 0.025(3) -0.004(2) -0.002(2) 0.0055(17)
O16 0.025(2) 0.016(2) 0.024(3) 0.000(2) 0.002(2) 0.0073(18)
O17 0.028(3) 0.012(2) 0.028(3) 0.000(2) -0.006(2) 0.0100(18)
O18 0.031(3) 0.019(2) 0.027(3) -0.002(2) -0.003(2) 0.008(2)
O1W 0.059(4) 0.105(5) 0.028(3) -0.003(4) 0.005(3) 0.037(4)
O2W 0.080(5) 0.157(7) 0.028(4) -0.007(5) 0.015(4) 0.063(5)
N1 0.024(3) 0.021(3) 0.013(3) 0.003(2) 0.000(2) 0.007(2)
N2 0.017(3) 0.027(3) 0.022(3) 0.003(3) 0.000(2) 0.007(2)
C1 0.024(4) 0.021(3) 0.024(4) 0.002(3) 0.002(3) 0.000(3)
C2 0.043(4) 0.021(4) 0.023(4) 0.003(3) -0.005(3) 0.014(3)
C3 0.043(5) 0.035(4) 0.030(4) -0.011(4) -0.002(4) 0.021(3)
C4 0.041(5) 0.030(4) 0.041(5) -0.001(4) -0.013(4) 0.016(3)
C5 0.060(6) 0.034(4) 0.031(5) -0.007(4) -0.012(4) 0.011(4)
C6 0.040(5) 0.041(4) 0.028(4) 0.004(4) -0.003(4) 0.014(4)
C7 0.049(5) 0.035(4) 0.030(5) 0.002(4) -0.003(4) 0.016(4)
C8 0.018(3) 0.022(3) 0.021(4) 0.001(3) -0.007(3) 0.001(3)
C9 0.040(4) 0.024(4) 0.030(4) 0.003(3) 0.008(4) 0.007(3)
C10 0.040(4) 0.033(4) 0.022(4) 0.001(3) 0.004(3) 0.019(3)
C11 0.049(5) 0.033(4) 0.030(4) 0.002(4) -0.002(4) 0.013(4)
C12 0.052(5) 0.035(4) 0.030(5) -0.007(4) 0.001(4) 0.010(4)
C13 0.046(5) 0.041(4) 0.025(4) 0.004(4) -0.001(4) 0.016(4)
C14 0.047(5) 0.047(5) 0.029(5) -0.003(4) -0.006(4) 0.010(4)
C15 0.013(3) 0.020(3) 0.017(3) 0.002(3) -0.003(3) 0.007(2)
C16 0.011(3) 0.015(3) 0.024(4) -0.003(3) 0.000(3) -0.001(2)
C17 0.013(3) 0.014(3) 0.024(4) -0.002(3) 0.002(3) 0.001(2)
C18 0.014(3) 0.018(3) 0.019(3) 0.003(3) 0.002(3) 0.006(2)

loop_
_atom_type_symbol
_atom_type_description
_atom_type_scat_dispersion_real
_atom_type_scat_dispersion_imag
_atom_type_scat_source
C C 0.0033 0.0016 'International Tables Vol C Tables 4.2.6.8 and 6.1.1.4'
H H 0.0000 0.0000 'International Tables Vol C Tables 4.2.6.8 and 6.1.1.4'
N N 0.0061 0.0033 'International Tables Vol C Tables 4.2.6.8 and 6.1.1.4'
O O 0.0106 0.0060 'International Tables Vol C Tables 4.2.6.8 and 6.1.1.4'
P P 0.1023 0.0942 'International Tables Vol C Tables 4.2.6.8 and 6.1.1.4'
La La -0.2871 2.4523 'International Tables Vol C Tables 4.2.6.8 and 6.1.1.4'

loop_
_geom_angle_atom_site_label_1
_geom_angle_atom_site_label_2
_geom_angle_atom_site_label_3
_geom_angle
_geom_angle_site_symmetry_1
_geom_angle_site_symmetry_3
O3 La1 O2 139.08(14) 1_655 2_556
O3 La1 O13 124.35(14) 1_655 .
O2 La1 O13 72.26(14) 2_556 .
O3 La1 O15 70.59(14) 1_655 .
O2 La1 O15 110.87(14) 2_556 .
O13 La1 O15 154.87(14) . .
O3 La1 O1 103.36(14) 1_655 .
O2 La1 O1 115.85(13) 2_556 .
O13 La1 O1 85.42(14) . .
O15 La1 O1 70.65(13) . .
O3 La1 O14 68.31(14) 1_655 .
O2 La1 O14 133.76(15) 2_556 .
O13 La1 O14 62.73(14) . .
O15 La1 O14 114.29(15) . .
O1 La1 O14 71.86(14) . .
O3 La1 O16 73.19(15) 1_655 2_656
O2 La1 O16 74.18(14) 2_556 2_656
O13 La1 O16 79.86(14) . 2_656
O15 La1 O16 125.26(13) . 2_656
O1 La1 O16 158.67(13) . 2_656
O14 La1 O16 87.62(14) . 2_656
O3 La1 O2 141.88(15) 1_655 .
O2 La1 O2 64.33(17) 2_556 .
O13 La1 O2 88.03(14) . .
O15 La1 O2 72.29(14) . .
O1 La1 O2 55.33(13) . .
O14 La1 O2 121.50(13) . .
O16 La1 O2 138.51(14) 2_656 .
O3 La1 O16 76.66(14) 1_655 .
O2 La1 O16 70.15(14) 2_556 .
O13 La1 O16 137.64(15) . .
O15 La1 O16 60.95(14) . .
O1 La1 O16 128.66(13) . .
O14 La1 O16 143.32(13) . .
O16 La1 O16 71.78(14) 2_656 .
O2 La1 O16 92.81(12) . .
O7 La2 O8 137.51(13) 2_666 1_455
O7 La2 O17 133.14(14) 2_666 .
O8 La2 O17 70.61(14) 1_455 .
O7 La2 O11 70.25(13) 2_666 2_556
O8 La2 O11 74.37(14) 1_455 2_556
O17 La2 O11 93.12(14) . 2_556
O7 La2 O12 107.00(14) 2_666 1_565
O8 La2 O12 75.28(14) 1_455 1_565
O17 La2 O12 117.85(15) . 1_565
O11 La2 O12 125.09(13) 2_556 1_565
O7 La2 O7 66.35(16) 2_666 .
O8 La2 O7 145.41(14) 1_455 .
O17 La2 O7 113.74(13) . .
O11 La2 O7 136.44(14) 2_556 .
O12 La2 O7 72.82(14) 1_565 .
O7 La2 O6 121.10(13) 2_666 .
O8 La2 O6 99.44(14) 1_455 .
O17 La2 O6 68.74(14) . .
O11 La2 O6 161.83(13) 2_556 .
O12 La2 O6 67.72(13) 1_565 .
O7 La2 O6 55.93(13) . .
O7 La2 O18 71.86(14) 2_666 .
O8 La2 O18 127.75(13) 1_455 .
O17 La2 O18 63.05(14) . .
O11 La2 O18 85.09(14) 2_556 .
O12 La2 O18 148.38(14) 1_565 .
O7 La2 O18 78.34(13) . .
O6 La2 O18 85.57(14) . .
O7 La2 O11 70.21(13) 2_666 1_565
O8 La2 O11 75.01(13) 1_455 1_565
O17 La2 O11 144.06(13) . 1_565
O11 La2 O11 67.40(14) 2_556 1_565
O12 La2 O11 61.09(13) 1_565 1_565
O7 La2 O11 100.43(12) . 1_565
O6 La2 O11 128.28(13) . 1_565
O18 La2 O11 138.77(14) . 1_565
O7 La2 La2 34.23(9) 2_666 2_666
O8 La2 La2 159.00(9) 1_455 2_666
O17 La2 La2 130.10(10) . 2_666
O11 La2 La2 104.41(10) 2_556 2_666
O12 La2 La2 89.33(10) 1_565 2_666
O7 La2 La2 32.12(10) . 2_666
O6 La2 La2 87.47(9) . 2_666
O18 La2 La2 72.26(9) . 2_666
O11 La2 La2 85.11(9) 1_565 2_666
O3 P1 O2 117.0(3) . .
O3 P1 O1 115.1(2) . .
O2 P1 O1 105.7(2) . .
O3 P1 C1 103.3(3) . .
O2 P1 C1 105.3(3) . .
O1 P1 C1 110.0(3) . .
O8 P2 O7 114.7(3) . .
O8 P2 O6 115.6(2) . .
O7 P2 O6 107.0(2) . .
O8 P2 C8 105.0(3) . .
O7 P2 C8 106.6(3) . .
O6 P2 C8 107.4(3) . .
P1 O1 La1 101.2(2) . .
P1 O2 La1 142.7(2) . 2_556
P1 O2 La1 97.2(2) . .
La1 O2 La1 115.67(17) 2_556 .
P1 O3 La1 139.7(3) . 1_455
C7 O4 H4D 109.4 . .
P2 O6 La2 98.1(2) . .
P2 O7 La2 146.4(2) . 2_666
P2 O7 La2 98.74(19) . .
La2 O7 La2 113.65(16) 2_666 .
P2 O8 La2 136.1(3) . 1_655
C14 O9 H9E 107.8 . .
C15 O11 La2 128.4(4) . 2_556
C15 O11 La2 119.0(4) . 1_545
La2 O11 La2 112.59(14) 2_556 1_545
C16 O12 La2 120.6(4) . 1_545
C15 O13 La1 120.1(4) . .
C16 O14 La1 119.8(4) . .
C17 O15 La1 118.2(4) . .
C18 O16 La1 136.1(4) . 2_656
C18 O16 La1 115.6(4) . .
La1 O16 La1 108.22(14) 2_656 .
C17 O17 La2 123.6(4) . .
C18 O18 La2 118.3(4) . .
H1WA O1W H1WB 109.4 . .
H2WC O2W H2WA 109.8 . .
C3 N1 C2 110.7(5) . .
C3 N1 C1 111.8(5) . .
C2 N1 C1 110.6(5) . .
C3 N1 H1C 107.5 . .
C2 N1 H1C 107.6 . .
C1 N1 H1C 108.5 . .
C8 N2 C9 112.5(5) . .
C8 N2 C10 111.8(5) . .
C9 N2 C10 109.1(5) . .
C8 N2 H2C 107.6 . .
C9 N2 H2C 107.6 . .
C10 N2 H2C 108.0 . .
N1 C1 P1 111.8(4) . .
N1 C1 H1A 109.1 . .
P1 C1 H1A 109.6 . .
N1 C1 H1B 109.3 . .
P1 C1 H1B 109.2 . .
H1A C1 H1B 107.9 . .
N1 C2 C4 111.2(6) . .
N1 C2 H2A 108.7 . .
C4 C2 H2A 110.3 . .
N1 C2 H2B 109.4 . .
C4 C2 H2B 109.2 . .
H2A C2 H2B 108.0 . .
N1 C3 C5 110.0(6) . .
N1 C3 H3A 109.8 . .
C5 C3 H3A 109.7 . .
N1 C3 H3B 108.6 . .
C5 C3 H3B 110.7 . .
H3A C3 H3B 108.0 . .
C2 C4 C6 111.1(6) . .
C2 C4 H4A 109.4 . .
C6 C4 H4A 109.6 . .
C2 C4 H4B 110.2 . .
C6 C4 H4B 108.6 . .
H4A C4 H4B 107.9 . .
C3 C5 C6 112.0(6) . .
C3 C5 H5A 110.4 . .
C6 C5 H5A 109.0 . .
C3 C5 H5B 108.3 . .
C6 C5 H5B 109.2 . .
H5A C5 H5B 107.9 . .
C7 C6 C4 112.1(6) . .
C7 C6 C5 109.2(6) . .
C4 C6 C5 108.6(7) . .
C7 C6 H6 109.9 . .
C4 C6 H6 108.2 . .
C5 C6 H6 108.8 . .
O5 C7 O4 122.7(8) . .
O5 C7 C6 125.5(8) . .
O4 C7 C6 111.8(7) . .
N2 C8 P2 111.5(4) . .
N2 C8 H8A 109.6 . .
P2 C8 H8A 109.7 . .
N2 C8 H8B 108.9 . .
P2 C8 H8B 109.2 . .
H8A C8 H8B 107.9 . .
N2 C9 C11 109.2(6) . .
N2 C9 H9A 109.5 . .
C11 C9 H9A 110.8 . .
N2 C9 H9B 109.6 . .
C11 C9 H9B 109.6 . .
H9A C9 H9B 108.2 . .
N2 C10 C12 109.1(5) . .
N2 C10 H10A 109.8 . .
C12 C10 H10A 109.8 . .
N2 C10 H10B 109.8 . .
C12 C10 H10B 110.2 . .
H10A C10 H10B 108.0 . .
C9 C11 C13 112.5(6) . .
C9 C11 H11A 108.6 . .
C13 C11 H11A 109.2 . .
C9 C11 H11B 110.1 . .
C13 C11 H11B 108.5 . .
H11A C11 H11B 107.8 . .
C10 C12 C13 110.9(6) . .
C10 C12 H12A 108.9 . .
C13 C12 H12A 110.6 . .
C10 C12 H12B 110.0 . .
C13 C12 H12B 108.4 . .
H12A C12 H12B 107.9 . .
C14 C13 C12 107.7(7) . .
C14 C13 C11 112.4(7) . .
C12 C13 C11 109.1(7) . .
C14 C13 H13 109.8 . .
C12 C13 H13 108.7 . .
C11 C13 H13 109.1 . .
O10 C14 O9 123.1(8) . .
O10 C14 C13 124.5(8) . .
O9 C14 C13 112.4(7) . .
O13 C15 O11 125.2(6) . .
O13 C15 C16 118.6(6) . .
O11 C15 C16 116.2(5) . .
O14 C16 O12 125.2(6) . .
O14 C16 C15 116.7(5) . .
O12 C16 C15 118.0(6) . .
O17 C17 O15 126.0(6) . .
O17 C17 C18 117.0(5) . .
O15 C17 C18 116.9(5) . .
O18 C18 O16 126.4(6) . .
O18 C18 C17 117.7(5) . .
O16 C18 C17 115.9(5) . .

loop_
_geom_bond_atom_site_label_1
_geom_bond_atom_site_label_2
_geom_bond_distance
_geom_bond_site_symmetry_2
La1 O3 2.432(4) 1_655
La1 O2 2.487(4) 2_556
La1 O13 2.556(4) .
La1 O15 2.579(4) .
La1 O1 2.570(5) .
La1 O14 2.588(4) .
La1 O16 2.587(4) 2_656
La1 O2 2.663(4) .
La1 O16 2.714(4) .
La2 O7 2.462(4) 2_666
La2 O8 2.492(4) 1_455
La2 O17 2.512(4) .
La2 O11 2.573(4) 2_556
La2 O12 2.605(4) 1_565
La2 O7 2.604(4) .
La2 O6 2.625(4) .
La2 O18 2.637(4) .
La2 O11 2.654(4) 1_565
La2 La2 4.2405(10) 2_666
P1 O3 1.494(4) .
P1 O2 1.526(5) .
P1 O1 1.523(4) .
P1 C1 1.844(7) .
P2 O8 1.513(4) .
P2 O7 1.529(5) .
P2 O6 1.522(4) .
P2 C8 1.850(7) .
O2 La1 2.487(4) 2_556
O3 La1 2.432(4) 1_455
O4 C7 1.327(10) .
O4 H4D 0.8544 .
O5 C7 1.195(10) .
O7 La2 2.461(4) 2_666
O8 La2 2.492(4) 1_655
O9 C14 1.336(10) .
O9 H9E 0.8553 .
O10 C14 1.196(10) .
O11 C15 1.269(7) .
O11 La2 2.573(4) 2_556
O11 La2 2.654(4) 1_545
O12 C16 1.252(7) .
O12 La2 2.605(4) 1_545
O13 C15 1.243(7) .
O14 C16 1.238(7) .
O15 C17 1.260(7) .
O16 C18 1.277(7) .
O16 La1 2.587(4) 2_656
O17 C17 1.236(7) .
O18 C18 1.239(7) .
O1W H1WA 0.8553 .
O1W H1WB 0.8531 .
O2W H2WC 0.8511 .
O2W H2WA 0.8556 .
N1 C3 1.493(8) .
N1 C2 1.509(8) .
N1 C1 1.517(8) .
N1 H1C 0.9042 .
N2 C8 1.502(8) .
N2 C9 1.524(9) .
N2 C10 1.505(8) .
N2 H2C 0.9045 .
C1 H1A 0.9741 .
C1 H1B 0.9745 .
C2 C4 1.508(10) .
C2 H2A 0.9742 .
C2 H2B 0.9733 .
C3 C5 1.509(11) .
C3 H3A 0.9748 .
C3 H3B 0.9744 .
C4 C6 1.515(11) .
C4 H4A 0.9747 .
C4 H4B 0.9744 .
C5 C6 1.536(11) .
C5 H5A 0.9744 .
C5 H5B 0.9734 .
C6 C7 1.512(11) .
C6 H6 0.9841 .
C8 H8A 0.9744 .
C8 H8B 0.9752 .
C9 C11 1.510(11) .
C9 H9A 0.9747 .
C9 H9B 0.9738 .
C10 C12 1.536(10) .
C10 H10A 0.9744 .
C10 H10B 0.9747 .
C11 C13 1.512(10) .
C11 H11A 0.9744 .
C11 H11B 0.9748 .
C12 C13 1.524(11) .
C12 H12A 0.9739 .
C12 H12B 0.9746 .
C13 C14 1.518(11) .
C13 H13 0.9843 .
C15 C16 1.525(9) .
C17 C18 1.555(9) .
